data_4002999
loop_
_publ_author_name
'Elbert, Sven M.'
'Zhang, Wen-Shan'
'Vaynzof, Yana'
'Oberhof, Nils'
'Bernhardt, Moritz'
'Pernpointner, Markus'
'Rominger, Frank'
'Schr\"oder, Rasmus R.'
'Mastalerz, Michael'

_publ_section_title
;
 Metal-Assisted Salphen Organic Frameworks (MaSOFs) with Trinuclear Metal
 Units for Synergic Gas Sorption
;
_journal_issue 16
_journal_name_full 'Chemistry of Materials'
_journal_page_first 6210
_journal_paper_doi 10.1021/acs.chemmater.9b02165
_journal_volume 31
_journal_year 2019
_chemical_formula_sum 'C76 H70 Cu3 N6 O12 S6'
_chemical_formula_weight 1642.36
_chemical_name_common Cu-MaSOF
_space_group_crystal_system trigonal
_space_group_IT_number 148
_space_group_name_Hall '-R 3'
_space_group_name_H-M_alt 'R -3 :H'
_symmetry_space_group_name_Hall '-R 3'
_symmetry_space_group_name_H-M 'R -3 :H'
_atom_sites_solution_hydrogens geom
_audit_creation_method SHELXL-2014
_cell_angle_alpha 90
_cell_angle_beta 90
_cell_angle_gamma 120
_cell_formula_units_Z 6
_cell_length_a 19.647(4)
_cell_length_b 19.647(4)
_cell_length_c 29.805(6)
_cell_measurement_reflns_used 1405
_cell_measurement_temperature 200(2)
_cell_measurement_theta_max 18.76
_cell_measurement_theta_min 2.49
_cell_volume 9964(4)
_computing_cell_refinement 'Bruker SAINT'
_computing_data_collection 'Bruker APEX2'
_computing_data_reduction 'Bruker SAINT'
_computing_molecular_graphics 'Bruker SHELXTL'
_computing_publication_material 'Bruker SHELXTL'
_computing_structure_refinement 'SHELXL-2014 (Sheldrick, 2014)'
_computing_structure_solution 'SHELXS-97 (Sheldrick 2008)'
_diffrn_ambient_temperature 200(2)
_diffrn_measured_fraction_theta_full 0.586
_diffrn_measured_fraction_theta_max 0.999
_diffrn_measurement_device_type 'Bruker APEX-II Quazar'
_diffrn_measurement_method '\f and \w scans'
_diffrn_radiation_monochromator mirror
_diffrn_radiation_type MoK\a
_diffrn_radiation_wavelength 0.71073
_diffrn_reflns_av_R_equivalents 0.1700
_diffrn_reflns_av_unetI/netI 0.0961
_diffrn_reflns_Laue_measured_fraction_full 0.586
_diffrn_reflns_Laue_measured_fraction_max 0.999
_diffrn_reflns_limit_h_max 19
_diffrn_reflns_limit_h_min -19
_diffrn_reflns_limit_k_max 19
_diffrn_reflns_limit_k_min -19
_diffrn_reflns_limit_l_max 29
_diffrn_reflns_limit_l_min -29
_diffrn_reflns_number 19724
_diffrn_reflns_point_group_measured_fraction_full 0.586
_diffrn_reflns_point_group_measured_fraction_max 0.999
_diffrn_reflns_theta_full 25.242
_diffrn_reflns_theta_max 20.922
_diffrn_reflns_theta_min 1.378
_diffrn_source 'ImuS microsource'
_exptl_absorpt_coefficient_mu 1.214
_exptl_absorpt_correction_T_max 0.9597
_exptl_absorpt_correction_T_min 0.7546
_exptl_absorpt_correction_type multi-scan
_exptl_absorpt_process_details
;
Sheldrick, G. M. (2008). <i>SADABS</i>. University of G\"ottingen, Germany.
;
_exptl_crystal_colour red
_exptl_crystal_density_diffrn 1.642
_exptl_crystal_description plate
_exptl_crystal_F_000 5082
_exptl_crystal_size_max 0.080
_exptl_crystal_size_mid 0.050
_exptl_crystal_size_min 0.040
_refine_diff_density_max 0.704
_refine_diff_density_min -1.093
_refine_diff_density_rms 0.130
_refine_ls_extinction_method none
_refine_ls_goodness_of_fit_ref 1.033
_refine_ls_hydrogen_treatment constr
_refine_ls_matrix_type full
_refine_ls_number_parameters 327
_refine_ls_number_reflns 2352
_refine_ls_number_restraints 627
_refine_ls_restrained_S_all 0.919
_refine_ls_R_factor_all 0.1402
_refine_ls_R_factor_gt 0.0803
_refine_ls_shift/su_max 0.000
_refine_ls_shift/su_mean 0.000
_refine_ls_structure_factor_coef Fsqd
_refine_ls_weighting_details 'w=1/[\s^2^(Fo^2^)+(0.1078P)^2^+340.0498P] where P=(Fo^2^+2Fc^2^)/3'
_refine_ls_weighting_scheme calc
_refine_ls_wR_factor_gt 0.1994
_refine_ls_wR_factor_ref 0.2395
_reflns_Friedel_coverage 0.000
_reflns_number_gt 1465
_reflns_number_total 2352
_reflns_threshold_expression 'I > 2\s(I)'
_cod_data_source_file cm9b02165_si_002.cif
_cod_data_source_block sve13
_cod_original_cell_volume 9963(4)
_cod_database_code 4002999
_shelx_space_group_comment
; 
The symmetry employed for this shelxl refinement is uniquely defined 
by the following loop, which should always be used as a source of 
symmetry information in preference to the above space-group names. 
They are only intended as comments. 
;
_shelx_estimated_absorpt_t_min 0.909
_shelx_estimated_absorpt_t_max 0.953
_shelxl_version_number 2014-3

loop_
_space_group_symop_operation_xyz
'x, y, z'
'-y, x-y, z'
'-x+y, -x, z'
'x+2/3, y+1/3, z+1/3'
'-y+2/3, x-y+1/3, z+1/3'
'-x+y+2/3, -x+1/3, z+1/3'
'x+1/3, y+2/3, z+2/3'
'-y+1/3, x-y+2/3, z+2/3'
'-x+y+1/3, -x+2/3, z+2/3'
'-x, -y, -z'
'y, -x+y, -z'
'x-y, x, -z'
'-x+2/3, -y+1/3, -z+1/3'
'y+2/3, -x+y+1/3, -z+1/3'
'x-y+2/3, x+1/3, -z+1/3'
'-x+1/3, -y+2/3, -z+2/3'
'y+1/3, -x+y+2/3, -z+2/3'
'x-y+1/3, x+2/3, -z+2/3'

loop_
_atom_site_label
_atom_site_type_symbol
_atom_site_fract_x
_atom_site_fract_y
_atom_site_fract_z
_atom_site_U_iso_or_equiv
_atom_site_adp_type
_atom_site_occupancy
_atom_site_site_symmetry_order
_atom_site_calc_flag
_atom_site_refinement_flags_posn
_atom_site_refinement_flags_adp
_atom_site_refinement_flags_occupancy
_atom_site_disorder_assembly
_atom_site_disorder_group
Cu1 Cu 0.62039(9) 0.50154(9) 0.09106(5) 0.0292(6) Uani 1 1 d . U . . .
C1 C 0.6667 0.3333 -0.0877(7) 0.022(4) Uani 1 3 d S TU P . .
H1 H 0.6667 0.3333 -0.1213 0.027 Uiso 1 3 calc R U P . .
C2 C 0.6667 0.3333 -0.0006(7) 0.020(4) Uani 1 3 d S TU P . .
H2 H 0.6667 0.3333 0.0329 0.024 Uiso 1 3 calc R U P . .
C3 C 0.6667 0.3333 0.2688(7) 0.036(5) Uani 1 3 d S TU P . .
H3 H 0.6667 0.3333 0.3023 0.044 Uiso 1 3 calc R U P . .
C4 C 0.6667 0.3333 0.1819(7) 0.030(4) Uani 1 3 d S TU P . .
H4 H 0.6667 0.3333 0.1484 0.036 Uiso 1 3 calc R U P . .
C11 C 0.6472(6) 0.3943(6) -0.0674(4) 0.019(2) Uani 1 1 d . U . . .
C12 C 0.6475(6) 0.3938(6) -0.0220(4) 0.018(2) Uani 1 1 d . U . . .
C13 C 0.6339(6) 0.4447(7) 0.0048(4) 0.021(2) Uani 1 1 d . U . . .
O13 O 0.6366(5) 0.4412(5) 0.0478(3) 0.030(2) Uani 1 1 d . U . . .
C14 C 0.6180(7) 0.4987(7) -0.0196(4) 0.023(2) Uani 1 1 d . U . . .
C15 C 0.6157(7) 0.4959(7) -0.0668(4) 0.026(3) Uani 1 1 d . U . . .
H15 H 0.6045 0.5311 -0.0826 0.031 Uiso 1 1 calc R U . . .
C16 C 0.6286(7) 0.4450(7) -0.0902(4) 0.024(3) Uani 1 1 d . U . . .
H16 H 0.6252 0.4435 -0.1220 0.029 Uiso 1 1 calc R U . . .
C18 C 0.6027(7) 0.5540(7) 0.0032(4) 0.028(3) Uani 1 1 d . U . . .
H18 H 0.5936 0.5885 -0.0149 0.034 Uiso 1 1 calc R U . . .
N18 N 0.6002(6) 0.5611(6) 0.0467(3) 0.026(2) Uani 1 1 d . U . . .
C21 C 0.5887(7) 0.6204(7) 0.0685(5) 0.033(3) Uani 1 1 d . U . . .
C22 C 0.5920(7) 0.6220(7) 0.1155(4) 0.028(3) Uani 1 1 d . U . . .
C23 C 0.5828(8) 0.6791(8) 0.1381(5) 0.040(3) Uani 1 1 d . U . . .
H23 H 0.5848 0.6814 0.1699 0.048 Uiso 1 1 calc R U . . .
C24 C 0.5707(8) 0.7320(8) 0.1143(5) 0.040(3) Uani 1 1 d . U . . .
H24 H 0.5650 0.7709 0.1300 0.047 Uiso 1 1 calc R U . . .
C25 C 0.5666(7) 0.7297(8) 0.0681(5) 0.040(3) Uani 1 1 d . U . . .
H25 H 0.5570 0.7660 0.0523 0.047 Uiso 1 1 calc R U . . .
C26 C 0.5766(7) 0.6748(8) 0.0451(5) 0.038(3) Uani 1 1 d . U . . .
H26 H 0.5751 0.6739 0.0133 0.046 Uiso 1 1 calc R U . . .
C31 C 0.6516(7) 0.3968(7) 0.2492(4) 0.030(3) Uani 1 1 d . U . . .
C32 C 0.6512(7) 0.3959(7) 0.2032(4) 0.025(3) Uani 1 1 d . U . . .
C33 C 0.6375(7) 0.4476(7) 0.1771(4) 0.026(3) Uani 1 1 d . U . . .
O33 O 0.6394(5) 0.4430(5) 0.1339(3) 0.032(2) Uani 1 1 d . U . . .
C34 C 0.6254(7) 0.5036(8) 0.2011(4) 0.032(3) Uani 1 1 d . U . . .
C35 C 0.6253(7) 0.5019(8) 0.2488(4) 0.035(3) Uani 1 1 d . U . . .
H35 H 0.6153 0.5380 0.2647 0.042 Uiso 1 1 calc R U . . .
C36 C 0.6385(8) 0.4514(8) 0.2726(5) 0.038(3) Uani 1 1 d . U . . .
H36 H 0.6390 0.4527 0.3044 0.046 Uiso 1 1 calc R U . . .
C38 C 0.6099(7) 0.5594(7) 0.1788(4) 0.031(3) Uani 1 1 d . U . . .
H38 H 0.6026 0.5950 0.1970 0.037 Uiso 1 1 calc R U . . .
N38 N 0.6051(5) 0.5644(6) 0.1356(3) 0.025(2) Uani 1 1 d . U . . .
S1 S 0.7708(3) 0.7867(3) 0.2297(2) 0.071(2) Uani 0.882(10) 1 d D U P A 1
O1 O 0.7187(7) 0.7083(7) 0.2527(5) 0.075(4) Uani 0.882(10) 1 d D U P A 1
C41 C 0.7998(13) 0.7699(12) 0.1764(6) 0.086(6) Uani 0.882(10) 1 d D U P A 1
H41A H 0.8334 0.8204 0.1616 0.129 Uiso 0.882(10) 1 calc R U P A 1
H41B H 0.8290 0.7419 0.1803 0.129 Uiso 0.882(10) 1 calc R U P A 1
H41C H 0.7531 0.7382 0.1580 0.129 Uiso 0.882(10) 1 calc R U P A 1
C42 C 0.8649(9) 0.8269(11) 0.2547(8) 0.070(6) Uani 0.882(10) 1 d D U P A 1
H42A H 0.9007 0.8778 0.2408 0.105 Uiso 0.882(10) 1 calc R U P A 1
H42B H 0.8608 0.8343 0.2869 0.105 Uiso 0.882(10) 1 calc R U P A 1
H42C H 0.8854 0.7911 0.2502 0.105 Uiso 0.882(10) 1 calc R U P A 1
S2 S 0.8367(5) 0.6123(5) 0.2542(3) 0.162(3) Uani 1 1 d D U . . .
O2 O 0.9013(10) 0.6893(10) 0.2331(7) 0.181(8) Uani 1 1 d D U . . .
C43 C 0.8114(13) 0.6363(13) 0.3062(6) 0.135(8) Uani 1 1 d D U . . .
H43A H 0.7704 0.5884 0.3205 0.203 Uiso 1 1 calc R U . . .
H43B H 0.8579 0.6609 0.3256 0.203 Uiso 1 1 calc R U . . .
H43C H 0.7920 0.6729 0.3014 0.203 Uiso 1 1 calc R U . . .
C44 C 0.8836(17) 0.5616(17) 0.2757(11) 0.210(12) Uani 1 1 d D U . . .
H44A H 0.8442 0.5121 0.2894 0.316 Uiso 1 1 calc R U . . .
H44B H 0.9099 0.5506 0.2512 0.316 Uiso 1 1 calc R U . . .
H44C H 0.9225 0.5943 0.2983 0.316 Uiso 1 1 calc R U . . .
S1B S 0.772(3) 0.710(3) 0.2303(16) 0.091(13) Uiso 0.118(10) 1 d D U P A 2
O1B O 0.696(4) 0.714(7) 0.237(4) 0.08(3) Uiso 0.118(10) 1 d D U P A 2
C41B C 0.800(8) 0.733(9) 0.173(2) 0.09(4) Uiso 0.118(10) 1 d D U P A 2
H41D H 0.8481 0.7307 0.1681 0.141 Uiso 0.118(10) 1 calc R U P A 2
H41E H 0.7580 0.6950 0.1540 0.141 Uiso 0.118(10) 1 calc R U P A 2
H41F H 0.8100 0.7860 0.1668 0.141 Uiso 0.118(10) 1 calc R U P A 2
C42B C 0.850(5) 0.797(6) 0.253(5) 0.07(3) Uiso 0.118(10) 1 d D U P A 2
H42D H 0.8994 0.7965 0.2494 0.099 Uiso 0.118(10) 1 calc R U P A 2
H42E H 0.8541 0.8429 0.2374 0.099 Uiso 0.118(10) 1 calc R U P A 2
H42F H 0.8406 0.8005 0.2851 0.099 Uiso 0.118(10) 1 calc R U P A 2

loop_
_atom_site_aniso_label
_atom_site_aniso_U_11
_atom_site_aniso_U_22
_atom_site_aniso_U_33
_atom_site_aniso_U_23
_atom_site_aniso_U_13
_atom_site_aniso_U_12
Cu1 0.0381(11) 0.0313(11) 0.0284(10) -0.0038(8) -0.0007(8) 0.0249(9)
C1 0.021(5) 0.021(5) 0.025(9) 0.000 0.000 0.011(3)
C2 0.021(5) 0.021(5) 0.019(8) 0.000 0.000 0.010(3)
C3 0.047(6) 0.047(6) 0.016(9) 0.000 0.000 0.023(3)
C4 0.033(6) 0.033(6) 0.022(9) 0.000 0.000 0.017(3)
C11 0.009(6) 0.018(5) 0.026(4) 0.002(4) 0.000(4) 0.003(5)
C12 0.013(6) 0.014(5) 0.025(4) 0.003(4) 0.001(4) 0.006(5)
C13 0.013(6) 0.022(5) 0.026(4) -0.002(4) 0.000(4) 0.007(5)
O13 0.049(6) 0.035(5) 0.022(4) -0.003(3) 0.000(3) 0.033(5)
C14 0.018(6) 0.022(5) 0.028(4) 0.004(4) 0.002(4) 0.010(5)
C15 0.022(7) 0.024(6) 0.031(5) 0.000(4) -0.002(5) 0.011(5)
C16 0.022(7) 0.030(6) 0.022(5) 0.002(4) -0.002(5) 0.014(5)
C18 0.024(7) 0.030(6) 0.034(5) 0.000(4) -0.003(5) 0.015(6)
N18 0.025(6) 0.023(5) 0.034(4) 0.000(4) -0.001(4) 0.014(4)
C21 0.029(7) 0.024(5) 0.046(5) -0.005(4) 0.000(5) 0.013(5)
C22 0.012(6) 0.026(5) 0.045(5) -0.005(4) 0.003(4) 0.008(5)
C23 0.037(8) 0.044(7) 0.048(6) -0.012(5) -0.001(6) 0.028(6)
C24 0.037(8) 0.038(7) 0.054(6) -0.014(5) -0.002(6) 0.026(6)
C25 0.036(8) 0.039(7) 0.055(6) -0.012(5) -0.008(6) 0.027(6)
C26 0.034(8) 0.034(6) 0.053(6) -0.003(5) -0.001(6) 0.021(6)
C31 0.022(7) 0.034(6) 0.025(5) -0.002(4) 0.001(4) 0.007(5)
C32 0.018(6) 0.025(5) 0.024(4) -0.001(4) -0.001(4) 0.005(5)
C33 0.024(7) 0.031(6) 0.023(4) -0.002(4) 0.002(4) 0.014(5)
O33 0.048(6) 0.041(5) 0.020(4) -0.001(3) 0.004(3) 0.032(5)
C34 0.031(7) 0.034(6) 0.030(5) -0.007(4) -0.001(4) 0.016(6)
C35 0.036(8) 0.034(7) 0.031(5) -0.011(4) -0.003(5) 0.013(6)
C36 0.035(8) 0.044(7) 0.032(6) -0.003(5) 0.002(5) 0.017(6)
C38 0.025(7) 0.033(6) 0.035(5) -0.006(4) 0.006(5) 0.014(6)
N38 0.022(5) 0.024(5) 0.032(4) -0.008(4) 0.004(4) 0.012(4)
S1 0.037(3) 0.046(3) 0.120(5) -0.007(3) 0.009(3) 0.013(2)
O1 0.045(7) 0.045(6) 0.124(11) -0.010(6) 0.025(7) 0.015(6)
C41 0.069(12) 0.057(13) 0.122(9) -0.007(8) 0.016(8) 0.024(11)
C42 0.044(8) 0.040(11) 0.116(12) 0.003(10) 0.013(7) 0.013(7)
S2 0.111(6) 0.116(6) 0.244(10) 0.003(6) 0.047(6) 0.046(5)
O2 0.124(13) 0.131(11) 0.266(18) 0.033(12) 0.046(13) 0.048(10)
C43 0.104(17) 0.104(16) 0.210(15) 0.013(12) 0.031(12) 0.061(14)
C44 0.18(2) 0.18(2) 0.31(3) 0.045(19) 0.06(2) 0.12(2)

loop_
_atom_type_symbol
_atom_type_description
_atom_type_scat_dispersion_real
_atom_type_scat_dispersion_imag
_atom_type_scat_source
C C 0.0033 0.0016 'International Tables Vol C Tables 4.2.6.8 and 6.1.1.4'
H H 0.0000 0.0000 'International Tables Vol C Tables 4.2.6.8 and 6.1.1.4'
N N 0.0061 0.0033 'International Tables Vol C Tables 4.2.6.8 and 6.1.1.4'
O O 0.0106 0.0060 'International Tables Vol C Tables 4.2.6.8 and 6.1.1.4'
S S 0.1246 0.1234 'International Tables Vol C Tables 4.2.6.8 and 6.1.1.4'
Cu Cu 0.3201 1.2651 'International Tables Vol C Tables 4.2.6.8 and 6.1.1.4'

loop_
_geom_angle_atom_site_label_1
_geom_angle_atom_site_label_2
_geom_angle_atom_site_label_3
_geom_angle
_geom_angle_site_symmetry_1
_geom_angle_site_symmetry_3
O33 Cu1 O13 86.2(3) . .
O33 Cu1 N18 179.6(5) . .
O13 Cu1 N18 93.6(4) . .
O33 Cu1 N38 93.7(4) . .
O13 Cu1 N38 179.3(4) . .
N18 Cu1 N38 86.5(4) . .
C11 C1 C11 105.7(9) 3_665 2_655
C11 C1 C11 105.7(9) 3_665 .
C11 C1 C11 105.7(9) 2_655 .
C11 C1 H1 113.0 3_665 .
C11 C1 H1 113.0 2_655 .
C11 C1 H1 113.0 . .
C12 C2 C12 104.3(10) 3_665 2_655
C12 C2 C12 104.3(10) 3_665 .
C12 C2 C12 104.3(10) 2_655 .
C12 C2 H2 114.2 3_665 .
C12 C2 H2 114.2 2_655 .
C12 C2 H2 114.2 . .
C31 C3 C31 106.4(10) . 3_665
C31 C3 C31 106.4(10) . 2_655
C31 C3 C31 106.4(10) 3_665 2_655
C31 C3 H3 112.4 . .
C31 C3 H3 112.4 3_665 .
C31 C3 H3 112.4 2_655 .
C32 C4 C32 104.3(10) 3_665 2_655
C32 C4 C32 104.3(10) 3_665 .
C32 C4 C32 104.3(10) 2_655 .
C32 C4 H4 114.2 3_665 .
C32 C4 H4 114.2 2_655 .
C32 C4 H4 114.2 . .
C12 C11 C16 119.7(11) . .
C12 C11 C1 112.5(11) . .
C16 C11 C1 127.8(12) . .
C11 C12 C13 124.1(11) . .
C11 C12 C2 114.8(11) . .
C13 C12 C2 121.1(12) . .
O13 C13 C12 120.2(11) . .
O13 C13 C14 124.7(11) . .
C12 C13 C14 115.1(11) . .
C13 O13 Cu1 128.8(7) . .
C15 C14 C18 119.2(11) . .
C15 C14 C13 119.2(11) . .
C18 C14 C13 121.5(11) . .
C16 C15 C14 122.3(12) . .
C16 C15 H15 118.9 . .
C14 C15 H15 118.9 . .
C15 C16 C11 119.4(11) . .
C15 C16 H16 120.3 . .
C11 C16 H16 120.3 . .
N18 C18 C14 125.6(11) . .
N18 C18 H18 117.2 . .
C14 C18 H18 117.2 . .
C18 N18 C21 124.0(11) . .
C18 N18 Cu1 125.7(8) . .
C21 N18 Cu1 110.0(8) . .
C26 C21 C22 120.3(12) . .
C26 C21 N18 123.4(12) . .
C22 C21 N18 116.3(11) . .
C23 C22 C21 118.5(12) . .
C23 C22 N38 126.1(12) . .
C21 C22 N38 115.4(11) . .
C24 C23 C22 120.0(14) . .
C24 C23 H23 120.0 . .
C22 C23 H23 120.0 . .
C23 C24 C25 121.5(13) . .
C23 C24 H24 119.3 . .
C25 C24 H24 119.3 . .
C26 C25 C24 119.6(13) . .
C26 C25 H25 120.2 . .
C24 C25 H25 120.2 . .
C25 C26 C21 120.1(14) . .
C25 C26 H26 120.0 . .
C21 C26 H26 120.0 . .
C32 C31 C36 120.1(12) . .
C32 C31 C3 112.0(13) . .
C36 C31 C3 127.9(13) . .
C31 C32 C33 123.2(11) . .
C31 C32 C4 114.7(12) . .
C33 C32 C4 122.2(12) . .
O33 C33 C32 118.6(11) . .
O33 C33 C34 125.0(11) . .
C32 C33 C34 116.3(11) . .
C33 O33 Cu1 127.9(8) . .
C35 C34 C33 118.7(12) . .
C35 C34 C38 118.7(12) . .
C33 C34 C38 122.5(11) . .
C36 C35 C34 123.0(13) . .
C36 C35 H35 118.5 . .
C34 C35 H35 118.5 . .
C35 C36 C31 118.6(13) . .
C35 C36 H36 120.7 . .
C31 C36 H36 120.7 . .
N38 C38 C34 124.4(12) . .
N38 C38 H38 117.8 . .
C34 C38 H38 117.8 . .
C38 N38 C22 121.9(11) . .
C38 N38 Cu1 126.3(9) . .
C22 N38 Cu1 111.6(8) . .
O1 S1 C42 106.7(9) . .
O1 S1 C41 109.4(8) . .
C42 S1 C41 95.7(9) . .
S1 C41 H41A 109.5 . .
S1 C41 H41B 109.5 . .
H41A C41 H41B 109.5 . .
S1 C41 H41C 109.5 . .
H41A C41 H41C 109.5 . .
H41B C41 H41C 109.5 . .
S1 C42 H42A 109.5 . .
S1 C42 H42B 109.5 . .
H42A C42 H42B 109.5 . .
S1 C42 H42C 109.5 . .
H42A C42 H42C 109.5 . .
H42B C42 H42C 109.5 . .
O2 S2 C43 107.4(11) . .
O2 S2 C44 107.1(12) . .
C43 S2 C44 97.3(13) . .
S2 C43 H43A 109.5 . .
S2 C43 H43B 109.5 . .
H43A C43 H43B 109.5 . .
S2 C43 H43C 109.5 . .
H43A C43 H43C 109.5 . .
H43B C43 H43C 109.5 . .
S2 C44 H44A 109.5 . .
S2 C44 H44B 109.5 . .
H44A C44 H44B 109.5 . .
S2 C44 H44C 109.5 . .
H44A C44 H44C 109.5 . .
H44B C44 H44C 109.5 . .
O1B S1B C41B 108(2) . .
O1B S1B C42B 107(2) . .
C41B S1B C42B 96(2) . .
S1B C41B H41D 109.5 . .
S1B C41B H41E 109.5 . .
H41D C41B H41E 109.5 . .
S1B C41B H41F 109.5 . .
H41D C41B H41F 109.5 . .
H41E C41B H41F 109.5 . .
S1B C42B H42D 109.5 . .
S1B C42B H42E 109.5 . .
H42D C42B H42E 109.5 . .
S1B C42B H42F 109.5 . .
H42D C42B H42F 109.5 . .
H42E C42B H42F 109.5 . .

loop_
_geom_bond_atom_site_label_1
_geom_bond_atom_site_label_2
_geom_bond_distance
_geom_bond_site_symmetry_2
Cu1 O33 1.877(8) .
Cu1 O13 1.883(8) .
Cu1 N18 1.933(10) .
Cu1 N38 1.936(9) .
C1 C11 1.551(14) 3_665
C1 C11 1.551(14) 2_655
C1 C11 1.551(14) .
C1 H1 1.0000 .
C2 C12 1.551(14) 3_665
C2 C12 1.551(14) 2_655
C2 C12 1.551(14) .
C2 H2 1.0000 .
C3 C31 1.533(15) .
C3 C31 1.533(15) 3_665
C3 C31 1.533(15) 2_655
C3 H3 1.0000 .
C4 C32 1.543(15) 3_665
C4 C32 1.543(15) 2_655
C4 C32 1.543(15) .
C4 H4 1.0000 .
C11 C12 1.352(15) .
C11 C16 1.397(16) .
C12 C13 1.406(16) .
C13 O13 1.285(13) .
C13 C14 1.444(16) .
C14 C15 1.408(16) .
C14 C18 1.435(17) .
C15 C16 1.345(16) .
C15 H15 0.9500 .
C16 H16 0.9500 .
C18 N18 1.307(15) .
C18 H18 0.9500 .
N18 C21 1.446(16) .
C21 C26 1.393(18) .
C21 C22 1.404(18) .
C22 C23 1.395(17) .
C22 N38 1.415(16) .
C23 C24 1.372(19) .
C23 H23 0.9500 .
C24 C25 1.378(18) .
C24 H24 0.9500 .
C25 C26 1.372(17) .
C25 H25 0.9500 .
C26 H26 0.9500 .
C31 C32 1.371(16) .
C31 C36 1.408(18) .
C32 C33 1.407(17) .
C33 O33 1.291(14) .
C33 C34 1.429(17) .
C34 C35 1.424(17) .
C34 C38 1.438(18) .
C35 C36 1.344(18) .
C35 H35 0.9500 .
C36 H36 0.9500 .
C38 N38 1.299(15) .
C38 H38 0.9500 .
S1 O1 1.521(13) .
S1 C42 1.772(15) .
S1 C41 1.772(14) .
C41 H41A 0.9800 .
C41 H41B 0.9800 .
C41 H41C 0.9800 .
C42 H42A 0.9800 .
C42 H42B 0.9800 .
C42 H42C 0.9800 .
S2 O2 1.541(15) .
S2 C43 1.761(16) .
S2 C44 1.779(17) .
C43 H43A 0.9800 .
C43 H43B 0.9800 .
C43 H43C 0.9800 .
C44 H44A 0.9800 .
C44 H44B 0.9800 .
C44 H44C 0.9800 .
S1B O1B 1.53(2) .
S1B C41B 1.77(2) .
S1B C42B 1.77(2) .
C41B H41D 0.9800 .
C41B H41E 0.9800 .
C41B H41F 0.9800 .
C42B H42D 0.9800 .
C42B H42E 0.9800 .
C42B H42F 0.9800 .

loop_
_geom_torsion_atom_site_label_1
_geom_torsion_atom_site_label_2
_geom_torsion_atom_site_label_3
_geom_torsion_atom_site_label_4
_geom_torsion
_geom_torsion_site_symmetry_1
C11 C1 C11 C12 -55.8(11) 3_665
C11 C1 C11 C12 55.9(11) 2_655
C11 C1 C11 C16 125.9(15) 3_665
C11 C1 C11 C16 -122.4(15) 2_655
C16 C11 C12 C13 -3.4(17) .
C1 C11 C12 C13 178.2(9) .
C16 C11 C12 C2 178.3(9) .
C1 C11 C12 C2 -0.1(12) .
C12 C2 C12 C11 54.7(11) 3_665
C12 C2 C12 C11 -54.5(11) 2_655
C12 C2 C12 C13 -123.7(14) 3_665
C12 C2 C12 C13 127.1(14) 2_655
C11 C12 C13 O13 -178.8(11) .
C2 C12 C13 O13 -0.6(16) .
C11 C12 C13 C14 0.8(17) .
C2 C12 C13 C14 179.0(9) .
C12 C13 O13 Cu1 -179.7(8) .
C14 C13 O13 Cu1 0.7(17) .
O33 Cu1 O13 C13 -179.9(10) .
N18 Cu1 O13 C13 0.4(10) .
O13 C13 C14 C15 -179.1(11) .
C12 C13 C14 C15 1.3(16) .
O13 C13 C14 C18 -0.6(18) .
C12 C13 C14 C18 179.7(10) .
C18 C14 C15 C16 -179.3(11) .
C13 C14 C15 C16 -0.8(18) .
C14 C15 C16 C11 -1.7(18) .
C12 C11 C16 C15 3.8(17) .
C1 C11 C16 C15 -178.0(9) .
C15 C14 C18 N18 177.4(12) .
C13 C14 C18 N18 -1.1(19) .
C14 C18 N18 C21 176.6(11) .
C14 C18 N18 Cu1 2.5(17) .
C18 N18 C21 C26 2.2(19) .
Cu1 N18 C21 C26 177.0(10) .
C18 N18 C21 C22 -176.5(11) .
Cu1 N18 C21 C22 -1.7(13) .
C26 C21 C22 C23 0.1(18) .
N18 C21 C22 C23 178.8(11) .
C26 C21 C22 N38 -179.6(11) .
N18 C21 C22 N38 -0.8(15) .
C21 C22 C23 C24 0.1(18) .
N38 C22 C23 C24 179.7(12) .
C22 C23 C24 C25 1(2) .
C23 C24 C25 C26 -1(2) .
C24 C25 C26 C21 1.6(19) .
C22 C21 C26 C25 -0.9(19) .
N18 C21 C26 C25 -179.6(11) .
C31 C3 C31 C32 57.0(12) 3_665
C31 C3 C31 C32 -56.1(13) 2_655
C31 C3 C31 C36 -123.6(17) 3_665
C31 C3 C31 C36 123.3(17) 2_655
C36 C31 C32 C33 -0.4(19) .
C3 C31 C32 C33 179.1(10) .
C36 C31 C32 C4 179.8(10) .
C3 C31 C32 C4 -0.7(13) .
C32 C4 C32 C31 -54.1(12) 3_665
C32 C4 C32 C31 55.0(12) 2_655
C32 C4 C32 C33 126.0(15) 3_665
C32 C4 C32 C33 -124.8(15) 2_655
C31 C32 C33 O33 179.0(11) .
C4 C32 C33 O33 -1.2(17) .
C31 C32 C33 C34 1.3(18) .
C4 C32 C33 C34 -178.9(9) .
C32 C33 O33 Cu1 177.9(8) .
C34 C33 O33 Cu1 -4.6(18) .
O13 Cu1 O33 C33 -178.2(10) .
N38 Cu1 O33 C33 2.5(10) .
O33 C33 C34 C35 -179.6(12) .
C32 C33 C34 C35 -2.1(17) .
O33 C33 C34 C38 3(2) .
C32 C33 C34 C38 -179.2(11) .
C33 C34 C35 C36 2.2(19) .
C38 C34 C35 C36 179.4(12) .
C34 C35 C36 C31 -1(2) .
C32 C31 C36 C35 0.4(19) .
C3 C31 C36 C35 -179.0(11) .
C35 C34 C38 N38 -177.0(12) .
C33 C34 C38 N38 0(2) .
C34 C38 N38 C22 -178.1(11) .
C34 C38 N38 Cu1 -1.8(18) .
C23 C22 N38 C38 0.1(18) .
C21 C22 N38 C38 179.7(11) .
C23 C22 N38 Cu1 -176.7(10) .
C21 C22 N38 Cu1 2.9(13) .
